data_7132011
loop_
_publ_author_name
'Zhu, Lizhao'
'Kinjo, Rei'

_publ_section_title
;
 Insertion of carbon monoxide into an unsymmetrical diborene to form an
 oxaborirane.
;
_journal_name_full 'Chemical communications (Cambridge, England)'
_journal_paper_doi 10.1039/d3cc02844e
_journal_year 2023
_chemical_formula_sum 'C56 H89 B4 Br N4 O2 Si2'
_chemical_formula_weight 1029.64
_space_group_crystal_system monoclinic
_space_group_IT_number 14
_space_group_name_Hall '-P 2yn'
_space_group_name_H-M_alt 'P 1 21/n 1'
_atom_sites_solution_hydrogens geom
_audit_update_record
;
2023-07-18 deposited with the CCDC.	2023-07-21 downloaded from the CCDC.
;
_cell_angle_alpha 90
_cell_angle_beta 113.7304(16)
_cell_angle_gamma 90
_cell_formula_units_Z 4
_cell_length_a 16.7671(7)
_cell_length_b 22.9883(8)
_cell_length_c 16.9632(8)
_cell_measurement_reflns_used 9945
_cell_measurement_temperature 100.(2)
_cell_measurement_theta_max 30.9242
_cell_measurement_theta_min 2.3804
_cell_volume 5985.6(4)
_computing_cell_refinement 'SAINT V8.40B (Bruker AXS LLC, 2019)'
_computing_data_collection 'APEX4 (Ver 2021.4-0, Bruker AXS Inc., 2021)'
_computing_data_reduction 'SAINT V8.40B (Bruker AXS LLC, 2019)'
_computing_molecular_graphics Mercury
_computing_publication_material 'APEX4 (Ver 2021.4-0, Bruker AXS Inc., 2021)'
_computing_structure_refinement 'SHELXL-2018/3 (Sheldrick, 2018)'
_computing_structure_solution 'XT, VERSION 2018/2'
_diffrn_ambient_temperature 100.(2)
_diffrn_detector_area_resol_mean 7.3910
_diffrn_measured_fraction_theta_full 0.998
_diffrn_measured_fraction_theta_max 0.998
_diffrn_measurement_device 'four-circle diffractometer'
_diffrn_measurement_device_type 'Photon II CPAD detector'
_diffrn_measurement_method 'phi and omega scans'
_diffrn_radiation_monochromator 'Multilayer Mirror'
_diffrn_radiation_probe x-ray
_diffrn_radiation_type MoK\a
_diffrn_radiation_wavelength 0.71073
_diffrn_reflns_av_R_equivalents 0.1226
_diffrn_reflns_av_unetI/netI 0.0884
_diffrn_reflns_limit_h_max 24
_diffrn_reflns_limit_h_min -24
_diffrn_reflns_limit_k_max 33
_diffrn_reflns_limit_k_min -27
_diffrn_reflns_limit_l_max 24
_diffrn_reflns_limit_l_min -24
_diffrn_reflns_number 125388
_diffrn_reflns_theta_full 25.24
_diffrn_reflns_theta_max 31.03
_diffrn_reflns_theta_min 2.20
_diffrn_source 'Incoatec microfocus source'
_diffrn_source_current 1.4
_diffrn_source_power 0.07
_diffrn_source_type 'Bruker D8 Quest'
_diffrn_source_voltage 50
_exptl_absorpt_coefficient_mu 0.768
_exptl_absorpt_correction_T_max 0.95
_exptl_absorpt_correction_T_min 0.83
_exptl_absorpt_correction_type multi-scan
_exptl_absorpt_process_details
;
Krause, L., Herbst-Irmer, R., Sheldrick, G. M., Stalke, D. (2015).
"Comparison of silver and molybdenum microfocus X-ray sources for
single-crystal structure determination"
J. Appl. Cryst. 48, 3-10.
doi:10.1107/S1600576714022985
;
_exptl_crystal_colour yellow
_exptl_crystal_density_diffrn 1.143
_exptl_crystal_density_method 'not measured'
_exptl_crystal_description plate
_exptl_crystal_F_000 2208
_exptl_crystal_size_max 0.280
_exptl_crystal_size_mid 0.260
_exptl_crystal_size_min 0.060
_refine_diff_density_max 0.688
_refine_diff_density_min -0.949
_refine_ls_extinction_method none
_refine_ls_goodness_of_fit_ref 1.032
_refine_ls_hydrogen_treatment constr
_refine_ls_matrix_type full
_refine_ls_number_parameters 666
_refine_ls_number_reflns 19103
_refine_ls_number_restraints 41
_refine_ls_restrained_S_all 1.031
_refine_ls_R_factor_all 0.1248
_refine_ls_R_factor_gt 0.0640
_refine_ls_shift/su_max 0.002
_refine_ls_shift/su_mean 0.000
_refine_ls_structure_factor_coef Fsqd
_refine_ls_weighting_details 'w=1/[\s^2^(Fo^2^)+(0.0270P)^2^+8.3368P] where P=(Fo^2^+2Fc^2^)/3'
_refine_ls_weighting_scheme calc
_refine_ls_wR_factor_gt 0.1063
_refine_ls_wR_factor_ref 0.1286
_reflns_Friedel_coverage 0.000
_reflns_number_gt 11934
_reflns_number_total 19103
_reflns_threshold_expression 'I > 2\s(I)'
_cod_data_source_file d3cc02844e2.cif
_cod_data_source_block rei1717m
_cod_depositor_comments
;
The following automatic conversions were performed:

data item '_diffrn_radiation_probe' value 'X-ray' was changed to
'x-ray' in accordance with the
/home/data/users/saulius/crontab/automatic-downloads/rss-feeds/RSC/lib/dictionaries/cif_core.dic
dictionary named 'cif_core.dic' version 2.4.2 last updated on
2011-04-26.

data item '_exptl_absorpt_correction_type' value 'Multi-Scan' was
changed to 'multi-scan' in accordance with the
/home/data/users/saulius/crontab/automatic-downloads/rss-feeds/RSC/lib/dictionaries/cif_core.dic
dictionary named 'cif_core.dic' version 2.4.2 last updated on
2011-04-26.

Automatic conversion script
Id: cif_fix_values 8170 2020-07-09 18:12:32Z antanas 
;
_cod_database_code 7132011

loop_
_space_group_symop_operation_xyz
'x, y, z'
'-x+1/2, y+1/2, -z+1/2'
'-x, -y, -z'
'x-1/2, -y-1/2, z-1/2'

loop_
_atom_site_type_symbol
_atom_site_label
_atom_site_fract_x
_atom_site_fract_y
_atom_site_fract_z
_atom_site_U_iso_or_equiv
_atom_site_adp_type
_atom_site_calc_flag
_atom_site_refinement_flags_adp
_atom_site_refinement_flags_occupancy
_atom_site_refinement_flags_posn
_atom_site_occupancy
_atom_site_disorder_assembly
_atom_site_disorder_group
B B1 0.57362(17) 0.40632(11) 0.39080(17) 0.0158(5) Uani d . . . 1.000000 . .
B B2 0.56802(16) 0.27769(11) 0.42421(17) 0.0145(5) Uani d . . . 1.000000 . .
B B3 0.64139(17) 0.24628(11) 0.39583(17) 0.0153(5) Uani d . . . 1.000000 . .
B B4 0.47981(17) 0.18566(12) 0.55891(17) 0.0175(5) Uani d . . . 1.000000 . .
Br Br1 1.05200(2) 0.12892(2) 0.42479(2) 0.02753(7) Uani d . . . 1.000000 . .
C C1 0.51187(14) 0.43251(9) 0.29893(15) 0.0145(4) Uani d . . . 1.000000 . .
C C2 0.4223(4) 0.4909(2) 0.3537(3) 0.0181(13) Uani d U P D 0.713(6) A 1
H H2 0.472490 0.480834 0.408745 0.022000 Uiso calc U P R 0.713(6) A 1
C C3 0.4132(2) 0.55661(14) 0.3516(2) 0.0243(9) Uani d U P D 0.713(6) A 1
H H3A 0.356578 0.567644 0.306906 0.036000 Uiso calc U P R 0.713(6) A 1
H H3B 0.459885 0.574198 0.338878 0.036000 Uiso calc U P R 0.713(6) A 1
H H3C 0.417068 0.570438 0.407715 0.036000 Uiso calc U P R 0.713(6) A 1
C C2A 0.4078(8) 0.5006(7) 0.3372(7) 0.018(3) Uani d U P D 0.287(6) A 2
H H2A 0.374404 0.535138 0.304797 0.022000 Uiso calc U P R 0.287(6) A 2
C C3A 0.4791(5) 0.5219(4) 0.4199(5) 0.025(2) Uani d U P D 0.287(6) A 2
H H3A1 0.453731 0.546977 0.450593 0.037000 Uiso calc U P R 0.287(6) A 2
H H3A2 0.521979 0.544077 0.406528 0.037000 Uiso calc U P R 0.287(6) A 2
H H3A3 0.507691 0.488560 0.456276 0.037000 Uiso calc U P R 0.287(6) A 2
C C4 0.34339(17) 0.45943(11) 0.35435(18) 0.0271(6) Uani d . . D 1.000000 . .
H H4A 0.329994 0.473996 0.401946 0.041000 Uiso calc U . R 1.000000 A 1
H H4B 0.355539 0.417620 0.361819 0.041000 Uiso calc U . R 1.000000 A 1
H H4C 0.293472 0.466252 0.299680 0.041000 Uiso calc U . R 1.000000 A 1
C C5 0.33179(16) 0.52194(11) 0.15245(17) 0.0243(5) Uani d . . . 1.000000 . .
H H5A 0.313086 0.520933 0.089789 0.037000 Uiso calc U . R 1.000000 . .
H H5B 0.348833 0.561687 0.173319 0.037000 Uiso calc U . R 1.000000 . .
H H5C 0.283661 0.509355 0.167220 0.037000 Uiso calc U . R 1.000000 . .
C C6 0.40745(15) 0.48219(10) 0.19352(15) 0.0174(5) Uani d . . . 1.000000 . .
C C7 0.45323(15) 0.45190(10) 0.15700(15) 0.0178(5) Uani d . . . 1.000000 . .
C C8 0.43976(17) 0.44919(12) 0.06464(16) 0.0268(6) Uani d . . . 1.000000 . .
H H8A 0.423902 0.409439 0.043160 0.040000 Uiso calc U . R 1.000000 . .
H H8B 0.493669 0.460437 0.059145 0.040000 Uiso calc U . R 1.000000 . .
H H8C 0.392866 0.475898 0.030942 0.040000 Uiso calc U . R 1.000000 . .
C C9 0.64878(18) 0.41648(12) 0.18978(19) 0.0303(6) Uani d . . . 1.000000 . .
H H9A 0.618238 0.425993 0.128568 0.045000 Uiso calc U . R 1.000000 . .
H H9B 0.699789 0.392386 0.198165 0.045000 Uiso calc U . R 1.000000 . .
H H9C 0.667635 0.452451 0.223163 0.045000 Uiso calc U . R 1.000000 . .
C C10 0.58772(15) 0.38323(10) 0.22001(16) 0.0190(5) Uani d . . . 1.000000 . .
H H10 0.623387 0.370783 0.280552 0.023000 Uiso calc U . R 1.000000 . .
C C11 0.55067(19) 0.32833(12) 0.16933(19) 0.0308(6) Uani d . . . 1.000000 . .
H H11A 0.512869 0.308958 0.192746 0.046000 Uiso calc U . R 1.000000 . .
H H11B 0.598402 0.302175 0.173612 0.046000 Uiso calc U . R 1.000000 . .
H H11C 0.516731 0.338273 0.108785 0.046000 Uiso calc U . R 1.000000 . .
C C12 0.65997(15) 0.44167(10) 0.44319(15) 0.0153(4) Uani d . . . 1.000000 . .
C C13 0.68050(16) 0.49378(10) 0.41370(16) 0.0202(5) Uani d . . . 1.000000 . .
H H13 0.640683 0.508970 0.360253 0.024000 Uiso calc U . R 1.000000 . .
C C14 0.75687(16) 0.52455(10) 0.45921(16) 0.0206(5) Uani d . . . 1.000000 . .
H H14 0.767961 0.559760 0.436074 0.025000 Uiso calc U . R 1.000000 . .
C C15 0.81712(14) 0.50446(10) 0.53804(15) 0.0160(4) Uani d . . . 1.000000 . .
C C16 0.79731(15) 0.45229(10) 0.56870(15) 0.0173(5) Uani d . . . 1.000000 . .
H H16 0.836821 0.437443 0.622545 0.021000 Uiso calc U . R 1.000000 . .
C C17 0.72163(15) 0.42177(10) 0.52260(15) 0.0171(5) Uani d . . . 1.000000 . .
H H17 0.711067 0.386257 0.545382 0.021000 Uiso calc U . R 1.000000 . .
C C18 0.90002(15) 0.53853(10) 0.59163(16) 0.0193(5) Uani d . . . 1.000000 . .
C C19 0.92154(17) 0.58506(12) 0.53908(18) 0.0273(6) Uani d . . . 1.000000 . .
H H19A 0.976191 0.604369 0.575230 0.041000 Uiso calc U . R 1.000000 . .
H H19B 0.874443 0.613821 0.518642 0.041000 Uiso calc U . R 1.000000 . .
H H19C 0.927801 0.566893 0.489620 0.041000 Uiso calc U . R 1.000000 . .
C C20 0.97862(17) 0.49767(13) 0.6293(2) 0.0350(7) Uani d . . . 1.000000 . .
H H20A 0.969111 0.470043 0.668713 0.053000 Uiso calc U . R 1.000000 . .
H H20B 1.031239 0.520519 0.660859 0.053000 Uiso calc U . R 1.000000 . .
H H20C 0.985754 0.476333 0.582592 0.053000 Uiso calc U . R 1.000000 . .
C C21 0.88586(18) 0.56859(12) 0.66617(17) 0.0290(6) Uani d . . . 1.000000 . .
H H21A 0.872670 0.539218 0.701056 0.043000 Uiso calc U . R 1.000000 . .
H H21B 0.837108 0.595950 0.642708 0.043000 Uiso calc U . R 1.000000 . .
H H21C 0.938805 0.589719 0.702158 0.043000 Uiso calc U . R 1.000000 . .
C C22 0.55943(14) 0.34231(10) 0.41107(14) 0.0143(4) Uani d . . . 1.000000 . .
C C23 0.52062(14) 0.25106(10) 0.47350(14) 0.0141(4) Uani d . . . 1.000000 . .
C C24 0.45389(15) 0.28223(10) 0.49782(15) 0.0162(4) Uani d . . . 1.000000 . .
H H24A 0.400003 0.289149 0.445710 0.019000 Uiso calc U . R 1.000000 . .
H H24B 0.477196 0.320340 0.524246 0.019000 Uiso calc U . R 1.000000 . .
C C25 0.43320(15) 0.24373(10) 0.56303(15) 0.0172(5) Uani d . . . 1.000000 . .
C C26 0.50086(19) 0.07893(11) 0.59057(18) 0.0282(6) Uani d . . . 1.000000 . .
H H26A 0.470539 0.066032 0.530769 0.042000 Uiso calc U . R 1.000000 . .
H H26B 0.487371 0.052350 0.628704 0.042000 Uiso calc U . R 1.000000 . .
H H26C 0.563835 0.079020 0.606140 0.042000 Uiso calc U . R 1.000000 . .
C C27 0.59740(19) 0.30052(16) 0.6943(2) 0.0478(9) Uani d . . . 1.000000 . .
H H27A 0.634027 0.265677 0.705793 0.072000 Uiso calc U . R 1.000000 . .
H H27B 0.619623 0.326335 0.744485 0.072000 Uiso calc U . R 1.000000 . .
H H27C 0.598518 0.320875 0.643998 0.072000 Uiso calc U . R 1.000000 . .
C C28 0.41940(18) 0.34570(11) 0.67365(17) 0.0260(6) Uani d . . . 1.000000 . .
H H28A 0.453326 0.369638 0.723790 0.039000 Uiso calc U . R 1.000000 . .
H H28B 0.364464 0.334252 0.676812 0.039000 Uiso calc U . R 1.000000 . .
H H28C 0.407050 0.368096 0.620869 0.039000 Uiso calc U . R 1.000000 . .
C C29 0.4902(3) 0.22955(15) 0.76253(19) 0.0503(10) Uani d . . . 1.000000 . .
H H29A 0.511674 0.191376 0.754226 0.076000 Uiso calc U . R 1.000000 . .
H H29B 0.432300 0.225226 0.763117 0.076000 Uiso calc U . R 1.000000 . .
H H29C 0.530302 0.246113 0.817436 0.076000 Uiso calc U . R 1.000000 . .
C C30 0.24680(18) 0.29574(14) 0.4824(2) 0.0391(7) Uani d . . . 1.000000 . .
H H30A 0.261010 0.312610 0.436622 0.059000 Uiso calc U . R 1.000000 . .
H H30B 0.260173 0.323932 0.529371 0.059000 Uiso calc U . R 1.000000 . .
H H30C 0.184667 0.286012 0.459442 0.059000 Uiso calc U . R 1.000000 . .
C C31 0.2821(2) 0.19634(16) 0.6093(2) 0.0452(8) Uani d . . . 1.000000 . .
H H31A 0.291875 0.225110 0.654929 0.068000 Uiso calc U . R 1.000000 . .
H H31B 0.318038 0.161888 0.633723 0.068000 Uiso calc U . R 1.000000 . .
H H31C 0.220522 0.185181 0.584076 0.068000 Uiso calc U . R 1.000000 . .
C C32 0.27949(18) 0.17597(14) 0.4320(2) 0.0376(7) Uani d . . . 1.000000 . .
H H32A 0.216513 0.169293 0.409776 0.056000 Uiso calc U . R 1.000000 . .
H H32B 0.310267 0.139043 0.451835 0.056000 Uiso calc U . R 1.000000 . .
H H32C 0.294388 0.192115 0.386179 0.056000 Uiso calc U . R 1.000000 . .
C C33 0.57828(15) 0.15139(10) 0.48444(15) 0.0156(4) Uani d . . . 1.000000 . .
C C34 0.66609(15) 0.14322(10) 0.54019(15) 0.0182(5) Uani d . . . 1.000000 . .
C C35 0.70948(17) 0.09578(11) 0.52464(17) 0.0252(5) Uani d . . . 1.000000 . .
H H35 0.768497 0.088669 0.561967 0.030000 Uiso calc U . R 1.000000 . .
C C36 0.66807(18) 0.05887(11) 0.45581(17) 0.0267(6) Uani d . . . 1.000000 . .
H H36 0.697914 0.025757 0.447855 0.032000 Uiso calc U . R 1.000000 . .
C C37 0.58380(18) 0.06988(10) 0.39874(17) 0.0237(5) Uani d . . . 1.000000 . .
H H37 0.557093 0.045329 0.350094 0.028000 Uiso calc U . R 1.000000 . .
C C38 0.53723(15) 0.11645(10) 0.41133(15) 0.0180(5) Uani d . . . 1.000000 . .
C C39 0.44543(15) 0.12928(11) 0.34558(16) 0.0215(5) Uani d . . . 1.000000 . .
H H39 0.420492 0.160414 0.370091 0.026000 Uiso calc U . R 1.000000 . .
C C40 0.38522(18) 0.07624(13) 0.32719(18) 0.0317(6) Uani d . . . 1.000000 . .
H H40A 0.407181 0.045294 0.301509 0.048000 Uiso calc U . R 1.000000 . .
H H40B 0.326325 0.087230 0.287167 0.048000 Uiso calc U . R 1.000000 . .
H H40C 0.383667 0.062273 0.381140 0.048000 Uiso calc U . R 1.000000 . .
C C41 0.44813(18) 0.15289(12) 0.26221(17) 0.0275(6) Uani d . . . 1.000000 . .
H H41A 0.482992 0.188593 0.274731 0.041000 Uiso calc U . R 1.000000 . .
H H41B 0.388737 0.161417 0.220812 0.041000 Uiso calc U . R 1.000000 . .
H H41C 0.474382 0.123775 0.237786 0.041000 Uiso calc U . R 1.000000 . .
C C42 0.71219(16) 0.18358(11) 0.61566(16) 0.0210(5) Uani d . . . 1.000000 . .
H H42 0.680050 0.221416 0.603424 0.025000 Uiso calc U . R 1.000000 . .
C C43 0.80618(18) 0.19580(13) 0.6278(2) 0.0337(7) Uani d . . . 1.000000 . .
H H43A 0.841129 0.160417 0.647918 0.050000 Uiso calc U . R 1.000000 . .
H H43B 0.830543 0.226807 0.670423 0.050000 Uiso calc U . R 1.000000 . .
H H43C 0.807044 0.207987 0.572771 0.050000 Uiso calc U . R 1.000000 . .
C C44 0.7109(2) 0.15892(14) 0.69871(18) 0.0358(7) Uani d . . . 1.000000 . .
H H44A 0.739757 0.120892 0.710672 0.054000 Uiso calc U . R 1.000000 . .
H H44B 0.650469 0.154541 0.692279 0.054000 Uiso calc U . R 1.000000 . .
H H44C 0.741718 0.185514 0.746494 0.054000 Uiso calc U . R 1.000000 . .
C C45 0.78062(14) 0.20659(10) 0.38188(15) 0.0153(4) Uani d . . . 1.000000 . .
C C46 0.85688(15) 0.23879(10) 0.42935(15) 0.0162(5) Uani d . . . 1.000000 . .
C C47 0.93739(15) 0.21527(10) 0.44031(15) 0.0179(5) Uani d . . . 1.000000 . .
H H47 0.989526 0.235947 0.472240 0.021000 Uiso calc U . R 1.000000 . .
C C48 0.94113(14) 0.16191(11) 0.40467(15) 0.0182(5) Uani d . . . 1.000000 . .
C C49 0.86710(14) 0.13150(10) 0.35455(14) 0.0166(4) Uani d . . . 1.000000 . .
H H49 0.871753 0.095486 0.329254 0.020000 Uiso calc U . R 1.000000 . .
C C50 0.78554(14) 0.15388(10) 0.34126(14) 0.0153(4) Uani d . . . 1.000000 . .
C C51 0.70227(15) 0.12418(11) 0.28214(16) 0.0206(5) Uani d . . . 1.000000 . .
H H51 0.660052 0.126202 0.310167 0.025000 Uiso calc U . R 1.000000 . .
C C52 0.71457(18) 0.06011(12) 0.26576(19) 0.0304(6) Uani d . . . 1.000000 . .
H H52A 0.751004 0.057027 0.232994 0.046000 Uiso calc U . R 1.000000 . .
H H52B 0.657648 0.042346 0.232851 0.046000 Uiso calc U . R 1.000000 . .
H H52C 0.742947 0.039856 0.320925 0.046000 Uiso calc U . R 1.000000 . .
C C53 0.66241(17) 0.15699(13) 0.19675(17) 0.0304(6) Uani d . . . 1.000000 . .
H H53A 0.652759 0.197680 0.207751 0.046000 Uiso calc U . R 1.000000 . .
H H53B 0.606701 0.139057 0.160243 0.046000 Uiso calc U . R 1.000000 . .
H H53C 0.702222 0.155274 0.167472 0.046000 Uiso calc U . R 1.000000 . .
C C54 0.84984(15) 0.29886(11) 0.46317(15) 0.0198(5) Uani d . . . 1.000000 . .
H H54 0.801603 0.297545 0.483562 0.024000 Uiso calc U . R 1.000000 . .
C C55 0.93152(17) 0.31873(11) 0.53838(17) 0.0259(6) Uani d . . . 1.000000 . .
H H55A 0.948040 0.289564 0.584346 0.039000 Uiso calc U . R 1.000000 . .
H H55B 0.920213 0.355949 0.560137 0.039000 Uiso calc U . R 1.000000 . .
H H55C 0.979009 0.323505 0.519209 0.039000 Uiso calc U . R 1.000000 . .
C C56 0.82387(17) 0.34293(11) 0.38928(17) 0.0251(5) Uani d . . . 1.000000 . .
H H56A 0.813938 0.380992 0.409747 0.038000 Uiso calc U . R 1.000000 . .
H H56B 0.770345 0.329893 0.341920 0.038000 Uiso calc U . R 1.000000 . .
H H56C 0.870727 0.346098 0.368906 0.038000 Uiso calc U . R 1.000000 . .
N N1 0.51795(12) 0.42162(8) 0.22349(12) 0.0144(4) Uani d . . . 1.000000 . .
N N2 0.44495(12) 0.46979(8) 0.28161(13) 0.0167(4) Uani d . . D 1.000000 . .
N N3 0.70114(12) 0.22676(8) 0.37645(13) 0.0170(4) Uani d . . . 1.000000 . .
N N4 0.52755(12) 0.19470(8) 0.50478(12) 0.0145(4) Uani d . . . 1.000000 . .
O O1 0.51957(10) 0.38256(7) 0.43933(10) 0.0169(3) Uani d . . . 1.000000 . .
O O2 0.47288(12) 0.13638(7) 0.59949(11) 0.0235(4) Uani d . . . 1.000000 . .
Si Si1 0.48323(5) 0.27895(3) 0.67266(5) 0.02481(16) Uani d . . . 1.000000 . .
Si Si2 0.31258(5) 0.22846(3) 0.52412(5) 0.02422(16) Uani d . . . 1.000000 . .

loop_
_atom_site_aniso_label
_atom_site_aniso_U_11
_atom_site_aniso_U_22
_atom_site_aniso_U_33
_atom_site_aniso_U_12
_atom_site_aniso_U_13
_atom_site_aniso_U_23
B1 0.0163(12) 0.0166(12) 0.0166(13) -0.0003(10) 0.0090(10) -0.0006(10)
B2 0.0132(12) 0.0162(12) 0.0159(12) 0.0000(9) 0.0076(10) -0.0018(10)
B3 0.0158(12) 0.0137(12) 0.0163(12) -0.0021(10) 0.0063(10) -0.0018(10)
B4 0.0151(12) 0.0223(14) 0.0150(13) -0.0001(10) 0.0060(10) -0.0005(10)
Br1 0.01519(11) 0.03809(16) 0.03065(14) 0.00675(11) 0.01061(10) 0.00331(12)
C1 0.0142(10) 0.0114(10) 0.0196(11) -0.0030(8) 0.0086(9) -0.0033(8)
C2 0.021(2) 0.014(2) 0.021(2) 0.0028(18) 0.010(2) -0.003(2)
C3 0.029(2) 0.0171(17) 0.030(2) -0.0023(14) 0.0157(16) -0.0072(14)
C2A 0.019(5) 0.022(5) 0.017(5) 0.005(4) 0.011(4) -0.001(4)
C3A 0.029(5) 0.020(4) 0.024(4) 0.001(3) 0.010(4) -0.001(3)
C4 0.0266(13) 0.0264(14) 0.0366(15) -0.0012(11) 0.0212(12) -0.0071(11)
C5 0.0197(12) 0.0205(12) 0.0297(14) 0.0037(10) 0.0067(11) 0.0003(10)
C6 0.0161(11) 0.0143(11) 0.0203(12) -0.0012(9) 0.0058(9) -0.0017(9)
C7 0.0147(11) 0.0169(11) 0.0213(12) -0.0006(9) 0.0067(9) 0.0004(9)
C8 0.0271(14) 0.0342(15) 0.0201(13) 0.0060(12) 0.0107(11) 0.0036(11)
C9 0.0253(14) 0.0335(15) 0.0395(16) 0.0038(12) 0.0207(13) 0.0022(12)
C10 0.0172(11) 0.0223(12) 0.0190(12) 0.0031(9) 0.0088(9) -0.0009(9)
C11 0.0310(15) 0.0237(14) 0.0362(16) 0.0043(11) 0.0122(13) -0.0075(12)
C12 0.0171(11) 0.0148(11) 0.0169(11) -0.0007(9) 0.0098(9) -0.0026(9)
C13 0.0217(12) 0.0172(11) 0.0171(12) -0.0009(9) 0.0029(10) 0.0029(9)
C14 0.0219(12) 0.0164(12) 0.0205(12) -0.0037(9) 0.0057(10) 0.0037(9)
C15 0.0150(11) 0.0175(11) 0.0172(11) -0.0001(9) 0.0083(9) -0.0029(9)
C16 0.0178(11) 0.0170(11) 0.0154(11) 0.0018(9) 0.0048(9) 0.0009(9)
C17 0.0205(12) 0.0127(11) 0.0185(12) -0.0003(9) 0.0082(10) 0.0014(9)
C18 0.0140(11) 0.0192(12) 0.0228(12) -0.0019(9) 0.0055(10) 0.0010(9)
C19 0.0221(13) 0.0291(14) 0.0293(14) -0.0077(11) 0.0089(11) 0.0021(11)
C20 0.0161(13) 0.0306(15) 0.0493(19) -0.0004(11) 0.0038(12) 0.0054(13)
C21 0.0318(15) 0.0303(15) 0.0230(14) -0.0115(12) 0.0091(12) -0.0066(11)
C22 0.0113(10) 0.0179(11) 0.0134(11) -0.0002(8) 0.0046(8) -0.0018(8)
C23 0.0110(10) 0.0144(10) 0.0142(11) -0.0003(8) 0.0024(8) -0.0022(8)
C24 0.0151(11) 0.0174(11) 0.0188(11) 0.0013(9) 0.0098(9) 0.0017(9)
C25 0.0156(11) 0.0212(12) 0.0172(12) 0.0001(9) 0.0091(9) 0.0021(9)
C26 0.0386(16) 0.0182(12) 0.0308(15) -0.0016(11) 0.0170(13) 0.0052(11)
C27 0.0241(15) 0.066(2) 0.0445(19) 0.0028(15) 0.0045(14) -0.0317(17)
C28 0.0297(14) 0.0284(14) 0.0246(14) 0.0017(11) 0.0158(12) -0.0025(11)
C29 0.083(3) 0.046(2) 0.0230(16) 0.0283(19) 0.0219(17) 0.0054(14)
C30 0.0200(14) 0.0437(18) 0.051(2) 0.0077(13) 0.0116(13) 0.0010(15)
C31 0.0378(18) 0.060(2) 0.051(2) -0.0114(16) 0.0317(16) 0.0023(17)
C32 0.0197(14) 0.0491(19) 0.0430(18) -0.0084(13) 0.0116(13) -0.0113(15)
C33 0.0185(11) 0.0120(10) 0.0193(12) 0.0012(9) 0.0109(9) 0.0018(9)
C34 0.0203(12) 0.0164(11) 0.0195(12) 0.0021(9) 0.0098(10) 0.0030(9)
C35 0.0200(12) 0.0247(13) 0.0291(14) 0.0067(10) 0.0081(11) 0.0033(11)
C36 0.0354(15) 0.0158(12) 0.0305(15) 0.0105(11) 0.0149(12) 0.0002(10)
C37 0.0324(14) 0.0164(12) 0.0244(13) -0.0006(10) 0.0136(11) -0.0031(10)
C38 0.0211(12) 0.0147(11) 0.0200(12) -0.0021(9) 0.0102(10) -0.0002(9)
C39 0.0203(12) 0.0210(12) 0.0216(12) -0.0015(10) 0.0069(10) -0.0067(10)
C40 0.0293(15) 0.0373(16) 0.0275(15) -0.0139(12) 0.0104(12) -0.0072(12)
C41 0.0266(14) 0.0266(14) 0.0220(13) -0.0049(11) 0.0022(11) -0.0009(11)
C42 0.0178(12) 0.0207(12) 0.0211(12) 0.0041(9) 0.0043(10) 0.0011(10)
C43 0.0231(14) 0.0381(16) 0.0372(17) -0.0050(12) 0.0095(12) -0.0080(13)
C44 0.0361(16) 0.0451(18) 0.0217(14) -0.0036(14) 0.0069(12) 0.0006(12)
C45 0.0132(10) 0.0183(11) 0.0158(11) 0.0007(9) 0.0073(9) 0.0014(9)
C46 0.0178(11) 0.0174(11) 0.0158(11) -0.0012(9) 0.0091(9) -0.0005(9)
C47 0.0128(10) 0.0257(12) 0.0148(11) -0.0025(9) 0.0052(9) 0.0013(9)
C48 0.0111(10) 0.0267(13) 0.0184(12) 0.0057(9) 0.0074(9) 0.0063(10)
C49 0.0174(11) 0.0183(11) 0.0172(11) 0.0013(9) 0.0102(9) 0.0011(9)
C50 0.0142(10) 0.0187(11) 0.0148(11) -0.0003(9) 0.0077(9) -0.0004(9)
C51 0.0152(11) 0.0216(12) 0.0249(13) -0.0009(10) 0.0081(10) -0.0061(10)
C52 0.0224(13) 0.0260(14) 0.0411(17) -0.0035(11) 0.0111(12) -0.0129(12)
C53 0.0221(13) 0.0376(16) 0.0251(14) 0.0029(12) 0.0029(11) -0.0058(12)
C54 0.0165(11) 0.0228(12) 0.0210(12) -0.0034(9) 0.0086(10) -0.0032(10)
C55 0.0269(14) 0.0252(13) 0.0224(13) -0.0047(11) 0.0066(11) -0.0050(10)
C56 0.0254(13) 0.0197(12) 0.0302(14) 0.0001(10) 0.0111(11) -0.0006(10)
N1 0.0130(9) 0.0151(9) 0.0151(9) 0.0000(7) 0.0058(8) 0.0008(7)
N2 0.0158(9) 0.0155(9) 0.0206(10) -0.0023(8) 0.0094(8) -0.0041(8)
N3 0.0143(9) 0.0177(10) 0.0198(10) -0.0016(8) 0.0078(8) -0.0032(8)
N4 0.0143(9) 0.0134(9) 0.0161(9) 0.0003(7) 0.0065(8) 0.0001(7)
O1 0.0200(8) 0.0144(8) 0.0208(8) 0.0017(6) 0.0126(7) -0.0006(6)
O2 0.0297(10) 0.0193(9) 0.0262(9) 0.0012(7) 0.0163(8) 0.0055(7)
Si1 0.0264(4) 0.0301(4) 0.0178(3) 0.0072(3) 0.0088(3) -0.0026(3)
Si2 0.0172(3) 0.0305(4) 0.0295(4) -0.0017(3) 0.0141(3) -0.0002(3)

loop_
_atom_type_symbol
_atom_type_description
_atom_type_scat_dispersion_real
_atom_type_scat_dispersion_imag
_atom_type_scat_source
C C 0.0033 0.0016 'International Tables Vol C Tables 4.2.6.8 and 6.1.1.4'
H H 0.0000 0.0000 'International Tables Vol C Tables 4.2.6.8 and 6.1.1.4'
B B 0.0013 0.0007 'International Tables Vol C Tables 4.2.6.8 and 6.1.1.4'
Br Br -0.2901 2.4595 'International Tables Vol C Tables 4.2.6.8 and 6.1.1.4'
N N 0.0061 0.0033 'International Tables Vol C Tables 4.2.6.8 and 6.1.1.4'
O O 0.0106 0.0060 'International Tables Vol C Tables 4.2.6.8 and 6.1.1.4'
Si Si 0.0817 0.0704 'International Tables Vol C Tables 4.2.6.8 and 6.1.1.4'

loop_
_geom_angle_atom_site_label_1
_geom_angle_atom_site_label_2
_geom_angle_atom_site_label_3
_geom_angle_site_symmetry_1
_geom_angle_site_symmetry_3
_geom_angle
_geom_angle_publ_flag
O1 B1 C22 . . 51.15(12) ?
O1 B1 C12 . . 118.74(19) ?
C22 B1 C12 . . 123.3(2) ?
O1 B1 C1 . . 111.25(18) ?
C22 B1 C1 . . 118.4(2) ?
C12 B1 C1 . . 116.11(19) ?
C23 B2 C22 . . 116.6(2) ?
C23 B2 B3 . . 127.4(2) ?
C22 B2 B3 . . 115.25(19) ?
N3 B3 B2 . . 174.6(2) ?
O2 B4 N4 . . 128.4(2) ?
O2 B4 C25 . . 123.0(2) ?
N4 B4 C25 . . 108.5(2) ?
N2 C1 N1 . . 106.6(2) ?
N2 C1 B1 . . 127.4(2) ?
N1 C1 B1 . . 126.01(19) ?
N2 C2 C4 . . 111.1(3) ?
N2 C2 C3 . . 111.1(4) ?
C4 C2 C3 . . 113.3(4) ?
N2 C2A C3A . . 111.3(8) ?
N2 C2A C4 . . 109.1(9) ?
C3A C2A C4 . . 112.0(9) ?
C7 C6 N2 . . 106.8(2) ?
C7 C6 C5 . . 129.3(2) ?
N2 C6 C5 . . 123.9(2) ?
C6 C7 N1 . . 106.6(2) ?
C6 C7 C8 . . 128.8(2) ?
N1 C7 C8 . . 124.6(2) ?
N1 C10 C11 . . 111.6(2) ?
N1 C10 C9 . . 111.2(2) ?
C11 C10 C9 . . 113.9(2) ?
C13 C12 C17 . . 115.6(2) ?
C13 C12 B1 . . 122.8(2) ?
C17 C12 B1 . . 121.7(2) ?
C14 C13 C12 . . 122.8(2) ?
C15 C14 C13 . . 120.9(2) ?
C14 C15 C16 . . 116.9(2) ?
C14 C15 C18 . . 122.3(2) ?
C16 C15 C18 . . 120.7(2) ?
C17 C16 C15 . . 121.7(2) ?
C16 C17 C12 . . 122.1(2) ?
C19 C18 C20 . . 107.9(2) ?
C19 C18 C15 . . 112.5(2) ?
C20 C18 C15 . . 110.9(2) ?
C19 C18 C21 . . 108.4(2) ?
C20 C18 C21 . . 108.8(2) ?
C15 C18 C21 . . 108.24(19) ?
O1 C22 B2 . . 131.5(2) ?
O1 C22 B1 . . 64.32(15) ?
B2 C22 B1 . . 163.3(2) ?
N4 C23 B2 . . 127.9(2) ?
N4 C23 C24 . . 107.11(18) ?
B2 C23 C24 . . 125.0(2) ?
C23 C24 C25 . . 108.85(18) ?
C24 C25 B4 . . 101.24(18) ?
C24 C25 Si1 . . 108.52(16) ?
B4 C25 Si1 . . 112.25(16) ?
C24 C25 Si2 . . 111.68(15) ?
B4 C25 Si2 . . 108.04(16) ?
Si1 C25 Si2 . . 114.36(12) ?
C38 C33 C34 . . 121.8(2) ?
C38 C33 N4 . . 118.7(2) ?
C34 C33 N4 . . 119.4(2) ?
C35 C34 C33 . . 117.5(2) ?
C35 C34 C42 . . 120.7(2) ?
C33 C34 C42 . . 121.7(2) ?
C36 C35 C34 . . 121.1(2) ?
C37 C36 C35 . . 120.3(2) ?
C36 C37 C38 . . 120.9(2) ?
C37 C38 C33 . . 118.0(2) ?
C37 C38 C39 . . 120.1(2) ?
C33 C38 C39 . . 121.9(2) ?
C38 C39 C41 . . 110.4(2) ?
C38 C39 C40 . . 112.6(2) ?
C41 C39 C40 . . 110.8(2) ?
C34 C42 C44 . . 111.1(2) ?
C34 C42 C43 . . 111.9(2) ?
C44 C42 C43 . . 109.9(2) ?
N3 C45 C50 . . 120.0(2) ?
N3 C45 C46 . . 119.3(2) ?
C50 C45 C46 . . 120.6(2) ?
C47 C46 C45 . . 118.5(2) ?
C47 C46 C54 . . 121.4(2) ?
C45 C46 C54 . . 120.1(2) ?
C48 C47 C46 . . 119.9(2) ?
C49 C48 C47 . . 122.2(2) ?
C49 C48 Br1 . . 118.64(18) ?
C47 C48 Br1 . . 119.21(18) ?
C48 C49 C50 . . 119.6(2) ?
C49 C50 C45 . . 119.0(2) ?
C49 C50 C51 . . 121.6(2) ?
C45 C50 C51 . . 119.4(2) ?
C50 C51 C53 . . 109.9(2) ?
C50 C51 C52 . . 113.5(2) ?
C53 C51 C52 . . 110.1(2) ?
C55 C54 C46 . . 114.2(2) ?
C55 C54 C56 . . 110.6(2) ?
C46 C54 C56 . . 109.4(2) ?
C1 N1 C7 . . 110.08(19) ?
C1 N1 C10 . . 120.67(19) ?
C7 N1 C10 . . 129.24(19) ?
C1 N2 C6 . . 109.87(19) ?
C1 N2 C2 . . 119.3(3) ?
C6 N2 C2 . . 130.8(3) ?
C1 N2 C2A . . 133.1(6) ?
C6 N2 C2A . . 117.0(6) ?
B3 N3 C45 . . 162.5(2) ?
C23 N4 C33 . . 121.42(18) ?
C23 N4 B4 . . 113.08(19) ?
C33 N4 B4 . . 125.50(19) ?
C22 O1 B1 . . 64.53(15) ?
B4 O2 C26 . . 128.3(2) ?
C27 Si1 C29 . . 106.20(18) ?
C27 Si1 C28 . . 108.97(14) ?
C29 Si1 C28 . . 109.82(13) ?
C27 Si1 C25 . . 108.78(12) ?
C29 Si1 C25 . . 113.62(14) ?
C28 Si1 C25 . . 109.33(11) ?
C30 Si2 C31 . . 108.48(15) ?
C30 Si2 C32 . . 106.65(15) ?
C31 Si2 C32 . . 108.04(15) ?
C30 Si2 C25 . . 111.38(12) ?
C31 Si2 C25 . . 112.97(13) ?
C32 Si2 C25 . . 109.08(12) ?

loop_
_geom_bond_atom_site_label_1
_geom_bond_atom_site_label_2
_geom_bond_site_symmetry_2
_geom_bond_distance
_geom_bond_publ_flag
B1 O1 . 1.549(3) ?
B1 C22 . 1.551(3) ?
B1 C12 . 1.584(3) ?
B1 C1 . 1.601(3) ?
B2 C23 . 1.497(3) ?
B2 C22 . 1.500(3) ?
B2 B3 . 1.656(4) ?
B3 N3 . 1.256(3) ?
B4 O2 . 1.355(3) ?
B4 N4 . 1.456(3) ?
B4 C25 . 1.563(4) ?
Br1 C48 . 1.907(2) ?
C1 N2 . 1.347(3) ?
C1 N1 . 1.347(3) ?
C2 N2 . 1.500(4) ?
C2 C4 . 1.513(6) ?
C2 C3 . 1.517(5) ?
C2A N2 . 1.501(8) ?
C2A C3A . 1.513(9) ?
C2A C4 . 1.548(16) ?
C5 C6 . 1.489(3) ?
C6 C7 . 1.357(3) ?
C6 N2 . 1.398(3) ?
C7 N1 . 1.396(3) ?
C7 C8 . 1.492(3) ?
C9 C10 . 1.523(3) ?
C10 N1 . 1.485(3) ?
C10 C11 . 1.513(3) ?
C12 C13 . 1.394(3) ?
C12 C17 . 1.404(3) ?
C13 C14 . 1.393(3) ?
C14 C15 . 1.391(3) ?
C15 C16 . 1.399(3) ?
C15 C18 . 1.535(3) ?
C16 C17 . 1.384(3) ?
C18 C19 . 1.526(3) ?
C18 C20 . 1.533(3) ?
C18 C21 . 1.541(4) ?
C22 O1 . 1.338(3) ?
C23 N4 . 1.387(3) ?
C23 C24 . 1.519(3) ?
C24 C25 . 1.561(3) ?
C25 Si1 . 1.887(2) ?
C25 Si2 . 1.891(2) ?
C26 O2 . 1.430(3) ?
C27 Si1 . 1.865(3) ?
C28 Si1 . 1.875(3) ?
C29 Si1 . 1.867(3) ?
C30 Si2 . 1.866(3) ?
C31 Si2 . 1.868(3) ?
C32 Si2 . 1.873(3) ?
C33 C38 . 1.404(3) ?
C33 C34 . 1.406(3) ?
C33 N4 . 1.439(3) ?
C34 C35 . 1.394(3) ?
C34 C42 . 1.517(3) ?
C35 C36 . 1.383(4) ?
C36 C37 . 1.377(4) ?
C37 C38 . 1.391(3) ?
C38 C39 . 1.523(3) ?
C39 C41 . 1.532(4) ?
C39 C40 . 1.533(3) ?
C42 C44 . 1.527(4) ?
C42 C43 . 1.531(4) ?
C45 N3 . 1.379(3) ?
C45 C50 . 1.413(3) ?
C45 C46 . 1.415(3) ?
C46 C47 . 1.395(3) ?
C46 C54 . 1.518(3) ?
C47 C48 . 1.380(3) ?
C48 C49 . 1.380(3) ?
C49 C50 . 1.392(3) ?
C50 C51 . 1.515(3) ?
C51 C53 . 1.528(4) ?
C51 C52 . 1.528(3) ?
C54 C55 . 1.518(3) ?
C54 C56 . 1.532(3) ?
